data_7229814
loop_
_publ_author_name
'You, Li-Xin'
'Zhao, Bai-Bei'
'Liu, Hui-Jie'
'Wang, Shu-Ju'
'Xiong, Gang'
'He, Yong-Ke'
'Ding, Fu'
'Joos, Jonas J.'
'Smet, Philippe F.'
'Sun, Ya-Guang'

_publ_section_title
;
 2D and 3D lanthanide metal--organic frameworks constructed from three
 benzenedicarboxylate ligands: synthesis, structure and luminescent
 properties
;
_journal_issue 5
_journal_name_full CrystEngComm
_journal_page_first 615
_journal_paper_doi 10.1039/C7CE01773A
_journal_volume 20
_journal_year 2018
_chemical_formula_moiety 'C34 H26 Eu2 N2 O16, H2 O'
_chemical_formula_sum 'C34 H28 Eu2 N2 O17'
_chemical_formula_weight 1040.52
_space_group_crystal_system monoclinic
_space_group_IT_number 14
_space_group_name_Hall '-P 2ybc'
_space_group_name_H-M_alt 'P 1 21/c 1'
_symmetry_space_group_name_Hall '-P 2ybc'
_symmetry_space_group_name_H-M 'P 1 21/c 1'
_atom_sites_solution_hydrogens difmap
_audit_block_doi 10.5517/cc1j7mv7
_audit_creation_date 2017-12-05
_audit_creation_method
;
Olex2 1.2
(compiled 2016.09.09 svn.r3337 for OlexSys, GUI svn.r5227)
;
_audit_update_record
;
2015-06-18 deposited with the CCDC.
2017-12-27 downloaded from the CCDC.
;
_cell_angle_alpha 90
_cell_angle_beta 97.89(3)
_cell_angle_gamma 90
_cell_formula_units_Z 4
_cell_length_a 6.9810(14)
_cell_length_b 26.527(5)
_cell_length_c 17.919(4)
_cell_measurement_reflns_used 8620
_cell_measurement_temperature 293
_cell_measurement_theta_max 27.5
_cell_measurement_theta_min 3.0
_cell_volume 3286.9(12)
_computing_cell_refinement
;
CrystalClear-SM Expert 2.0 r1 (Rigaku, 2009)
;
_computing_data_collection
;
CrystalClear-SM Expert 2.0 r1 (Rigaku, 2009)
;
_computing_data_reduction
;
CrystalClear-SM Expert 2.0 r1 (Rigaku, 2009)
;
_computing_molecular_graphics 'Olex2 (Dolomanov et al., 2009)'
_computing_publication_material 'Olex2 (Dolomanov et al., 2009)'
_computing_structure_refinement 'ShelXL (Sheldrick, 2015)'
_diffrn_ambient_temperature 293
_diffrn_detector CCD
_diffrn_detector_area_resol_mean 13.6612
_diffrn_measured_fraction_theta_full 0.998
_diffrn_measured_fraction_theta_max 0.994
_diffrn_measurement_details
;
scan:
    Number of images: 180
               Slice: -60.0000 - 120.0000
         Image width: 1.0000
            Exp time: 25.0000
       Rotation axis: Omega
               Omega: 0.0000
                 Chi: 54.0000
                 Phi: 0.0000
                 XTD: 50.1269
              2theta: 29.8518
scan:
    Number of images: 180
               Slice: -60.0000 - 120.0000
         Image width: 1.0000
            Exp time: 25.0000
       Rotation axis: Omega
               Omega: 0.0000
                 Chi: 54.0000
                 Phi: 120.0000
                 XTD: 50.1269
              2theta: 29.8518
scan:
    Number of images: 180
               Slice: -60.0000 - 120.0000
         Image width: 1.0000
            Exp time: 25.0000
       Rotation axis: Omega
               Omega: 0.0000
                 Chi: 54.0000
                 Phi: 240.0000
                 XTD: 50.1269
              2theta: 29.8518
;
_diffrn_measurement_device
;
XtaLABmini: Fixed Chi 2 circle
;
_diffrn_measurement_device_type 'Rigaku Mercury375R (2x2 bin mode)'
_diffrn_measurement_method 'profile data from \w-scans'
_diffrn_measurement_specimen_support Fiber
_diffrn_orient_matrix_type d*Trek
_diffrn_orient_matrix_UB_11 0.085172
_diffrn_orient_matrix_UB_12 -0.116783
_diffrn_orient_matrix_UB_13 0.004243
_diffrn_orient_matrix_UB_21 -0.011368
_diffrn_orient_matrix_UB_22 -0.007010
_diffrn_orient_matrix_UB_23 0.035253
_diffrn_orient_matrix_UB_31 -0.037286
_diffrn_orient_matrix_UB_32 -0.037477
_diffrn_orient_matrix_UB_33 -0.019476
_diffrn_radiation_monochromator 'Graphite Monochromator'
_diffrn_radiation_type MoK\a
_diffrn_radiation_wavelength 0.71073
_diffrn_reflns_av_R_equivalents 0.0570
_diffrn_reflns_av_unetI/netI 0.0371
_diffrn_reflns_Laue_measured_fraction_full 0.998
_diffrn_reflns_Laue_measured_fraction_max 0.994
_diffrn_reflns_limit_h_max 9
_diffrn_reflns_limit_h_min -9
_diffrn_reflns_limit_k_max 34
_diffrn_reflns_limit_k_min -34
_diffrn_reflns_limit_l_max 23
_diffrn_reflns_limit_l_min -23
_diffrn_reflns_number 32985
_diffrn_reflns_point_group_measured_fraction_full 0.998
_diffrn_reflns_point_group_measured_fraction_max 0.994
_diffrn_reflns_theta_full 25.242
_diffrn_reflns_theta_max 27.571
_diffrn_reflns_theta_min 3.044
_diffrn_source 'Sealed Tube'
_diffrn_source_current 12.0
_diffrn_source_power 0.6
_diffrn_source_voltage 50.0
_exptl_absorpt_coefficient_mu 3.870
_exptl_absorpt_correction_T_max 0.997
_exptl_absorpt_correction_T_min 0.997
_exptl_absorpt_correction_type numerical
_exptl_crystal_colour Colorless
_exptl_crystal_density_diffrn 2.103
_exptl_crystal_description Prism
_exptl_crystal_F_000 2032
_exptl_crystal_size_max 0.3
_exptl_crystal_size_mid 0.2
_exptl_crystal_size_min 0.2
_refine_diff_density_max 1.711
_refine_diff_density_min -1.588
_refine_diff_density_rms 0.123
_refine_ls_extinction_method none
_refine_ls_goodness_of_fit_ref 1.090
_refine_ls_hydrogen_treatment mixed
_refine_ls_matrix_type full
_refine_ls_number_parameters 601
_refine_ls_number_reflns 7540
_refine_ls_number_restraints 15
_refine_ls_restrained_S_all 1.089
_refine_ls_R_factor_all 0.0356
_refine_ls_R_factor_gt 0.0309
_refine_ls_shift/su_max 0.002
_refine_ls_shift/su_mean 0.000
_refine_ls_structure_factor_coef Fsqd
_refine_ls_weighting_details 'w=1/[\s^2^(Fo^2^)+(0.0283P)^2^+4.6930P] where P=(Fo^2^+2Fc^2^)/3'
_refine_ls_weighting_scheme calc
_refine_ls_wR_factor_gt 0.0710
_refine_ls_wR_factor_ref 0.0737
_reflns_Friedel_coverage 0.000
_reflns_number_gt 6815
_reflns_number_total 7540
_reflns_threshold_expression 'I > 2\s(I)'
_cod_data_source_file c7ce01773a2.cif
_cod_data_source_block shelxl_CCDC6
_cod_depositor_comments
;
The following automatic conversions were performed:

'_exptl_absorpt_correction_type' value 'Numerical' changed to
'numerical' according to
/home/data/users/saulius/crontab/automatic-downloads/rss-feeds/RSC/lib/dictionaries/cif_core.dic
dictionary named 'cif_core.dic' version 2.4.2 from 2011-04-26.

Automatic conversion script
Id: cif_fix_values 4973 2017-02-22 13:04:09Z antanas 

 Adding full bibliography for 7229803--7229819.cif.
;
_cod_database_code 7229814
_shelx_space_group_comment
;
The symmetry employed for this shelxl refinement is uniquely defined
by the following loop, which should always be used as a source of
symmetry information in preference to the above space-group names.
They are only intended as comments.
;
_shelx_estimated_absorpt_t_max 0.512
_shelx_estimated_absorpt_t_min 0.390
_olex2_refinement_description
;
1. Fixed Uiso
 At 1.2 times of:
  All H(H,H,H) groups, All O(H) groups
2. Restrained distances
 H13A-H13B
 1.35 with sigma of 0.01
 H13A-O13 = H13B-O13
 0.85 with sigma of 0.01
 H16A-H16B
 1.35 with sigma of 0.01
 H16A-O16 = H16B-O16
 0.85 with sigma of 0.01
 H15A-H15B
 1.35 with sigma of 0.01
 H15A-O15 = H15B-O15
 0.85 with sigma of 0.01
 H14A-H14B
 1.35 with sigma of 0.01
 H14A-O14 = H14B-O14
 0.85 with sigma of 0.01
 H17B-O17 = H17A-O17
 0.85 with sigma of 0.01
 H17B-H17A
 1.38 with sigma of 0.01
3.a Riding coordinates:
 O17(H17A)
;
_shelx_shelxl_version_number 2016/6
_olex2_submission_special_instructions 'No special instructions were received'

loop_
_space_group_symop_operation_xyz
'x, y, z'
'-x, y+1/2, -z+1/2'
'-x, -y, -z'
'x, -y-1/2, z-1/2'

loop_
_atom_site_label
_atom_site_type_symbol
_atom_site_fract_x
_atom_site_fract_y
_atom_site_fract_z
_atom_site_U_iso_or_equiv
_atom_site_adp_type
_atom_site_occupancy
_atom_site_site_symmetry_order
_atom_site_calc_flag
_atom_site_refinement_flags_posn
H14A H 0.325(9) 0.1370(13) 0.188(3) 0.09(2) Uiso 1 1 d D
H16A H -0.072(2) 0.1083(19) 0.301(4) 0.09(2) Uiso 1 1 d D
H16B H 0.075(7) 0.1416(9) 0.301(3) 0.062(18) Uiso 1 1 d D
Eu2 Eu 0.26304(2) 0.06812(2) 0.04918(2) 0.01662(6) Uani 1 1 d .
H27 H -0.548(7) 0.2606(18) 0.456(3) 0.047(14) Uiso 1 1 d .
H32 H -0.393(7) 0.1780(18) 0.455(3) 0.045(13) Uiso 1 1 d .
H28 H -0.354(6) 0.3322(16) 0.491(2) 0.024(10) Uiso 1 1 d .
H30 H 0.128(6) 0.2496(15) 0.506(2) 0.021(10) Uiso 1 1 d .
O17 O 0.6636(5) 0.40717(16) 0.7758(2) 0.0661(12) Uani 1 1 d D
H17A H 0.581121 0.425191 0.794304 0.079 Uiso 1 1 d DR
O8 O 0.0823(4) -0.01994(9) 0.60184(14) 0.0237(5) Uani 1 1 d .
Eu1 Eu 0.18276(2) 0.07031(2) 0.43306(2) 0.01562(6) Uani 1 1 d .
O1 O 0.4401(4) -0.00445(10) 0.07921(15) 0.0344(7) Uani 1 1 d .
O2 O 0.5440(4) -0.08066(10) 0.05107(14) 0.0263(6) Uani 1 1 d .
O3 O 0.3156(4) -0.01872(10) 0.41829(13) 0.0244(5) Uani 1 1 d .
O4 O 0.3477(4) 0.03764(10) 0.33133(14) 0.0288(6) Uani 1 1 d .
O5 O 0.0714(4) 0.03786(11) 0.94445(14) 0.0349(7) Uani 1 1 d .
O6 O -0.0642(4) -0.02427(10) 0.87265(14) 0.0259(6) Uani 1 1 d .
O7 O 0.1913(4) 0.05163(10) 0.55939(13) 0.0258(6) Uani 1 1 d .
O9 O -0.1103(4) 0.11869(10) 0.45886(17) 0.0321(6) Uani 1 1 d .
O10 O 0.1696(4) 0.15840(10) 0.47305(16) 0.0276(6) Uani 1 1 d .
O11 O 0.2039(4) 0.34306(10) 0.51405(15) 0.0282(6) Uani 1 1 d .
O12 O -0.0523(4) 0.38351(10) 0.54169(17) 0.0336(7) Uani 1 1 d .
O13 O 0.5937(5) 0.10240(16) 0.1055(2) 0.0555(10) Uani 1 1 d D
O14 O 0.2730(5) 0.10887(13) 0.17483(17) 0.0403(7) Uani 1 1 d D
O15 O 0.5208(4) 0.08442(11) 0.47997(16) 0.0277(6) Uani 1 1 d D
O16 O 0.0492(5) 0.11177(11) 0.31386(17) 0.0350(7) Uani 1 1 d D
N1 N 0.4806(7) -0.29513(15) 0.3103(3) 0.0537(11) Uani 1 1 d .
N2 N 0.0919(6) 0.29061(13) 0.7696(2) 0.0369(8) Uani 1 1 d .
C1 C 0.4019(8) -0.27793(18) 0.2423(3) 0.0456(12) Uani 1 1 d .
C2 C 0.3793(7) -0.22688(16) 0.2253(3) 0.0362(10) Uani 1 1 d .
C3 C 0.4377(6) -0.19050(14) 0.2798(2) 0.0281(8) Uani 1 1 d .
C4 C 0.5160(7) -0.20884(17) 0.3509(3) 0.0364(10) Uani 1 1 d .
C5 C 0.5338(8) -0.26047(19) 0.3626(3) 0.0479(12) Uani 1 1 d .
C6 C 0.4260(5) -0.13550(13) 0.26237(19) 0.0211(7) Uani 1 1 d .
C7 C 0.4518(5) -0.11924(14) 0.1899(2) 0.0210(7) Uani 1 1 d .
C8 C 0.4482(5) -0.06817(12) 0.17202(18) 0.0179(7) Uani 1 1 d .
C9 C 0.4202(5) -0.03294(13) 0.22667(19) 0.0191(7) Uani 1 1 d .
C10 C 0.3939(5) -0.04835(13) 0.29880(19) 0.0196(7) Uani 1 1 d .
C11 C 0.3966(5) -0.09931(14) 0.3167(2) 0.0213(7) Uani 1 1 d .
C12 C 0.4787(5) -0.05011(13) 0.09439(19) 0.0202(7) Uani 1 1 d .
C13 C 0.3531(5) -0.00790(13) 0.35313(19) 0.0199(7) Uani 1 1 d .
C14 C 0.1517(6) 0.26131(16) 0.8287(2) 0.0334(9) Uani 1 1 d .
C15 C 0.1503(6) 0.20903(14) 0.8261(2) 0.0265(8) Uani 1 1 d .
C16 C 0.0846(5) 0.18453(14) 0.75817(19) 0.0228(7) Uani 1 1 d .
C17 C 0.0252(7) 0.21565(15) 0.6964(2) 0.0325(9) Uani 1 1 d .
C18 C 0.0293(7) 0.26723(17) 0.7043(3) 0.0396(10) Uani 1 1 d .
C19 C 0.0818(5) 0.12879(13) 0.75332(18) 0.0184(7) Uani 1 1 d .
C20 C 0.0573(5) 0.09966(14) 0.81617(18) 0.0196(7) Uani 1 1 d .
C21 C 0.0516(5) 0.04752(13) 0.81280(18) 0.0184(7) Uani 1 1 d .
C22 C 0.0721(5) 0.02309(13) 0.74524(18) 0.0179(6) Uani 1 1 d .
C23 C 0.1038(5) 0.05138(13) 0.68242(17) 0.0164(6) Uani 1 1 d .
C24 C 0.1069(5) 0.10390(13) 0.68643(19) 0.0186(7) Uani 1 1 d .
C25 C 0.1278(5) 0.02602(12) 0.60954(18) 0.0170(6) Uani 1 1 d .
C26 C 0.0180(5) 0.01788(13) 0.88156(19) 0.0187(7) Uani 1 1 d .
C27 C -0.4061(6) 0.25794(17) 0.4693(3) 0.0355(10) Uani 1 1 d .
C28 C -0.2965(6) 0.30117(15) 0.4867(2) 0.0291(8) Uani 1 1 d .
C29 C -0.0958(5) 0.29820(13) 0.50053(19) 0.0223(7) Uani 1 1 d .
C30 C -0.0057(6) 0.25171(14) 0.4953(2) 0.0226(7) Uani 1 1 d .
C31 C -0.1146(5) 0.20807(13) 0.4783(2) 0.0225(7) Uani 1 1 d .
C32 C -0.3156(6) 0.21138(16) 0.4656(2) 0.0314(9) Uani 1 1 d .
C33 C -0.0128(5) 0.15876(13) 0.4704(2) 0.0219(7) Uani 1 1 d .
C34 C 0.0249(5) 0.34442(13) 0.51989(19) 0.0218(7) Uani 1 1 d .
H20 H 0.042(5) 0.1149(14) 0.863(2) 0.015(9) Uiso 1 1 d .
H22 H 0.066(5) -0.0134(15) 0.741(2) 0.017(9) Uiso 1 1 d .
H15A H 0.565(5) 0.0636(11) 0.5139(16) 0.016(10) Uiso 1 1 d D
H24 H 0.134(6) 0.1213(16) 0.644(2) 0.033(12) Uiso 1 1 d .
H11 H 0.375(6) -0.1097(15) 0.364(2) 0.021(10) Uiso 1 1 d .
H15 H 0.192(5) 0.1908(14) 0.870(2) 0.017(9) Uiso 1 1 d .
H14 H 0.205(6) 0.2794(16) 0.873(2) 0.029(11) Uiso 1 1 d .
H9 H 0.415(6) 0.0008(15) 0.214(2) 0.019(10) Uiso 1 1 d .
H7 H 0.472(6) -0.1428(15) 0.152(2) 0.021(10) Uiso 1 1 d .
H15B H 0.618(4) 0.0976(16) 0.465(2) 0.049(15) Uiso 1 1 d D
H17 H -0.041(7) 0.2009(19) 0.651(3) 0.048(14) Uiso 1 1 d .
H18 H -0.008(7) 0.2877(18) 0.659(3) 0.043(13) Uiso 1 1 d .
H4 H 0.552(7) -0.1848(19) 0.399(3) 0.048(14) Uiso 1 1 d .
H5 H 0.599(8) -0.278(2) 0.412(3) 0.060(16) Uiso 1 1 d .
H14B H 0.212(8) 0.100(2) 0.211(2) 0.09(2) Uiso 1 1 d D
H1 H 0.355(8) -0.304(2) 0.206(3) 0.056(16) Uiso 1 1 d .
H2 H 0.318(8) -0.217(2) 0.173(3) 0.067(18) Uiso 1 1 d .
H17B H 0.606(4) 0.392(2) 0.737(2) 0.081 Uiso 1 1 d DR
H13A H 0.609(8) 0.0714(8) 0.117(4) 0.081 Uiso 1 1 d DR
H13B H 0.695(5) 0.1102(19) 0.087(3) 0.081 Uiso 1 1 d DR

loop_
_atom_site_aniso_label
_atom_site_aniso_U_11
_atom_site_aniso_U_22
_atom_site_aniso_U_33
_atom_site_aniso_U_23
_atom_site_aniso_U_13
_atom_site_aniso_U_12
Eu2 0.02386(10) 0.01446(9) 0.01221(9) 0.00100(6) 0.00488(7) 0.00081(6)
O17 0.047(2) 0.067(3) 0.079(3) -0.026(2) -0.013(2) 0.0114(19)
O8 0.0258(13) 0.0203(12) 0.0256(13) -0.0066(10) 0.0059(10) -0.0056(10)
Eu1 0.01876(9) 0.01489(9) 0.01378(9) -0.00108(6) 0.00430(6) 0.00024(6)
O1 0.0515(18) 0.0292(15) 0.0262(14) 0.0107(12) 0.0188(13) 0.0146(13)
O2 0.0368(15) 0.0261(13) 0.0186(12) 0.0007(10) 0.0136(11) 0.0026(11)
O3 0.0317(14) 0.0277(13) 0.0153(12) 0.0009(10) 0.0083(10) 0.0067(11)
O4 0.0421(16) 0.0240(13) 0.0229(13) 0.0018(11) 0.0133(12) 0.0061(12)
O5 0.0503(18) 0.0404(17) 0.0135(12) -0.0019(11) 0.0030(12) -0.0167(14)
O6 0.0357(15) 0.0243(13) 0.0181(12) 0.0028(10) 0.0055(11) -0.0073(11)
O7 0.0375(15) 0.0269(13) 0.0150(12) -0.0009(10) 0.0108(11) -0.0048(11)
O9 0.0273(14) 0.0184(13) 0.0534(18) -0.0088(12) 0.0151(13) -0.0047(11)
O10 0.0239(13) 0.0200(13) 0.0386(15) -0.0031(11) 0.0031(11) 0.0011(10)
O11 0.0292(14) 0.0201(13) 0.0372(15) -0.0066(11) 0.0110(12) -0.0048(11)
O12 0.0330(15) 0.0207(13) 0.0482(18) -0.0141(13) 0.0095(13) 0.0001(11)
O13 0.0384(19) 0.090(3) 0.0377(19) 0.007(2) 0.0046(15) -0.0227(19)
O14 0.053(2) 0.0407(18) 0.0286(16) -0.0144(14) 0.0124(14) -0.0112(15)
O15 0.0186(13) 0.0323(15) 0.0315(15) 0.0093(12) 0.0011(11) -0.0029(11)
O16 0.0434(19) 0.0260(15) 0.0342(16) 0.0080(13) 0.0000(14) 0.0029(13)
N1 0.068(3) 0.030(2) 0.062(3) 0.010(2) 0.003(2) 0.005(2)
N2 0.052(2) 0.0251(17) 0.0352(19) -0.0023(15) 0.0111(17) -0.0002(16)
C1 0.054(3) 0.031(2) 0.052(3) -0.005(2) 0.008(2) 0.001(2)
C2 0.046(3) 0.030(2) 0.034(2) -0.0007(18) 0.0115(19) 0.0032(19)
C3 0.033(2) 0.0246(19) 0.0288(19) 0.0034(15) 0.0103(16) 0.0015(15)
C4 0.044(3) 0.033(2) 0.033(2) 0.0101(18) 0.0073(19) 0.0051(19)
C5 0.057(3) 0.038(3) 0.048(3) 0.019(2) 0.004(2) 0.005(2)
C6 0.0212(17) 0.0221(17) 0.0201(17) 0.0029(14) 0.0039(13) 0.0019(13)
C7 0.0225(17) 0.0221(17) 0.0197(17) -0.0003(14) 0.0074(13) 0.0023(14)
C8 0.0181(16) 0.0228(17) 0.0139(15) 0.0022(12) 0.0060(12) 0.0049(12)
C9 0.0189(16) 0.0209(17) 0.0176(16) 0.0024(13) 0.0034(13) 0.0017(13)
C10 0.0175(16) 0.0257(17) 0.0160(15) -0.0014(13) 0.0039(12) 0.0045(13)
C11 0.0201(17) 0.0280(18) 0.0166(16) 0.0030(14) 0.0057(13) 0.0019(14)
C12 0.0217(17) 0.0231(17) 0.0170(16) 0.0022(13) 0.0067(13) 0.0026(13)
C13 0.0185(16) 0.0236(17) 0.0180(16) -0.0025(13) 0.0035(13) 0.0053(13)
C14 0.042(2) 0.029(2) 0.030(2) -0.0075(17) 0.0060(18) -0.0017(18)
C15 0.037(2) 0.0218(18) 0.0204(18) -0.0011(15) 0.0039(15) -0.0007(16)
C16 0.0293(19) 0.0211(17) 0.0199(17) -0.0024(14) 0.0098(14) 0.0004(14)
C17 0.051(3) 0.024(2) 0.0231(19) 0.0009(16) 0.0065(18) 0.0002(18)
C18 0.059(3) 0.026(2) 0.034(2) 0.0042(18) 0.009(2) 0.006(2)
C19 0.0210(16) 0.0170(16) 0.0172(16) -0.0006(13) 0.0029(13) -0.0029(13)
C20 0.0200(17) 0.0270(18) 0.0124(15) -0.0014(13) 0.0046(12) -0.0038(13)
C21 0.0164(16) 0.0248(17) 0.0147(15) 0.0016(13) 0.0045(12) 0.0016(13)
C22 0.0200(16) 0.0190(16) 0.0148(15) -0.0006(13) 0.0027(12) -0.0027(13)
C23 0.0168(15) 0.0201(16) 0.0126(15) -0.0014(12) 0.0029(12) -0.0027(12)
C24 0.0215(17) 0.0198(16) 0.0148(15) 0.0014(13) 0.0037(13) -0.0034(13)
C25 0.0149(15) 0.0208(16) 0.0153(15) -0.0016(13) 0.0018(12) -0.0005(12)
C26 0.0169(16) 0.0217(17) 0.0179(16) 0.0018(13) 0.0046(12) -0.0030(13)
C27 0.022(2) 0.035(2) 0.047(3) -0.0089(19) -0.0008(18) 0.0005(17)
C28 0.027(2) 0.0205(18) 0.039(2) -0.0016(16) 0.0026(16) 0.0029(15)
C29 0.0264(18) 0.0200(17) 0.0201(17) -0.0008(14) 0.0021(14) -0.0016(14)
C30 0.0247(19) 0.0227(18) 0.0208(17) -0.0044(14) 0.0050(14) 0.0000(14)
C31 0.0260(18) 0.0180(17) 0.0237(17) -0.0006(14) 0.0041(14) 0.0006(14)
C32 0.0244(19) 0.029(2) 0.041(2) -0.0050(18) 0.0053(16) -0.0036(16)
C33 0.0260(18) 0.0172(16) 0.0234(17) -0.0038(13) 0.0068(14) -0.0019(13)
C34 0.0255(18) 0.0192(17) 0.0213(17) -0.0002(14) 0.0057(14) -0.0004(14)

loop_
_atom_type_symbol
_atom_type_description
_atom_type_scat_dispersion_real
_atom_type_scat_dispersion_imag
_atom_type_scat_source
C C 0.0033 0.0016 'International Tables Vol C Tables 4.2.6.8 and 6.1.1.4'
H H 0.0000 0.0000 'International Tables Vol C Tables 4.2.6.8 and 6.1.1.4'
Eu Eu -0.1578 3.6682 'International Tables Vol C Tables 4.2.6.8 and 6.1.1.4'
N N 0.0061 0.0033 'International Tables Vol C Tables 4.2.6.8 and 6.1.1.4'
O O 0.0106 0.0060 'International Tables Vol C Tables 4.2.6.8 and 6.1.1.4'

loop_
_geom_angle_atom_site_label_1
_geom_angle_atom_site_label_2
_geom_angle_atom_site_label_3
_geom_angle
_geom_angle_site_symmetry_1
_geom_angle_site_symmetry_3
O1 Eu2 O2 87.28(9) . 3_655
O1 Eu2 O6 78.14(10) . 3_556
O1 Eu2 O11 157.42(10) . 4_565
O1 Eu2 O12 150.07(9) . 4_565
O1 Eu2 O13 77.24(13) . .
O1 Eu2 O14 101.73(11) . .
O1 Eu2 C34 175.68(10) . 4_565
O1 Eu2 H13A 58.4(5) . .
O2 Eu2 O11 76.62(9) 3_655 4_565
O2 Eu2 O12 117.42(9) 3_655 4_565
O2 Eu2 O13 71.25(11) 3_655 .
O2 Eu2 O14 131.64(10) 3_655 .
O2 Eu2 C34 96.98(9) 3_655 4_565
O2 Eu2 H13A 76.1(13) 3_655 .
O5 Eu2 O1 97.59(11) 1_554 .
O5 Eu2 O2 76.21(10) 1_554 3_655
O5 Eu2 O6 89.36(9) 1_554 3_556
O5 Eu2 O11 93.86(10) 1_554 4_565
O5 Eu2 O12 74.30(11) 1_554 4_565
O5 Eu2 O13 147.22(11) 1_554 .
O5 Eu2 O14 146.32(11) 1_554 .
O5 Eu2 C34 82.81(11) 1_554 4_565
O5 Eu2 H13A 144.0(13) 1_554 .
O6 Eu2 O2 158.00(9) 3_556 3_655
O6 Eu2 O11 121.52(9) 3_556 4_565
O6 Eu2 O12 73.09(9) 3_556 4_565
O6 Eu2 O13 120.30(10) 3_556 .
O6 Eu2 O14 68.27(10) 3_556 .
O6 Eu2 C34 97.58(10) 3_556 4_565
O6 Eu2 H13A 108.9(10) 3_556 .
O11 Eu2 O12 52.23(8) 4_565 4_565
O11 Eu2 O13 82.59(11) 4_565 .
O11 Eu2 O14 78.37(11) 4_565 .
O11 Eu2 C34 26.23(9) 4_565 4_565
O11 Eu2 H13A 101.7(3) 4_565 .
O12 Eu2 O13 124.84(12) 4_565 .
O12 Eu2 C34 26.02(9) 4_565 4_565
O12 Eu2 H13A 140.0(11) 4_565 .
O13 Eu2 C34 104.75(12) . 4_565
O13 Eu2 H13A 19.1(3) . .
O14 Eu2 O12 75.20(11) . 4_565
O14 Eu2 O13 64.97(12) . .
O14 Eu2 C34 75.95(11) . 4_565
O14 Eu2 H13A 69.4(14) . .
C34 Eu2 H13A 123.2(6) 4_565 .
H17A O17 H17B 108.2 . .
C25 O8 Eu1 140.5(2) . 3_556
O8 Eu1 O3 74.07(9) 3_556 .
O8 Eu1 O4 92.01(9) 3_556 .
O8 Eu1 O7 93.06(9) 3_556 .
O8 Eu1 O9 72.62(9) 3_556 .
O8 Eu1 O10 124.95(9) 3_556 .
O8 Eu1 O15 153.33(9) 3_556 .
O8 Eu1 O16 80.17(10) 3_556 .
O4 Eu1 O3 51.86(8) . .
O4 Eu1 O9 142.89(10) . .
O4 Eu1 O10 126.64(9) . .
O4 Eu1 O16 70.93(10) . .
O7 Eu1 O3 86.71(9) . .
O7 Eu1 O4 134.69(9) . .
O7 Eu1 O9 80.87(10) . .
O7 Eu1 O10 85.12(9) . .
O7 Eu1 O15 78.48(10) . .
O7 Eu1 O16 154.07(10) . .
O9 Eu1 O3 143.61(8) . .
O10 Eu1 O3 159.63(9) . .
O10 Eu1 O9 52.72(8) . .
O10 Eu1 O16 78.65(10) . .
O15 Eu1 O3 80.17(9) . .
O15 Eu1 O4 77.14(10) . .
O15 Eu1 O9 129.53(10) . .
O15 Eu1 O10 79.93(9) . .
O15 Eu1 O16 117.74(10) . .
O16 Eu1 O3 114.83(9) . .
O16 Eu1 O9 73.22(11) . .
C12 O1 Eu2 160.2(3) . .
C12 O2 Eu2 131.4(2) . 3_655
C13 O3 Eu1 90.6(2) . .
C13 O4 Eu1 96.0(2) . .
C26 O5 Eu2 161.8(3) . 1_556
C26 O6 Eu2 130.3(2) . 3_556
C25 O7 Eu1 148.6(2) . .
C33 O9 Eu1 91.5(2) . .
C33 O10 Eu1 94.3(2) . .
C34 O11 Eu2 94.8(2) . 4_566
C34 O12 Eu2 91.6(2) . 4_566
Eu2 O13 H13A 80(4) . .
Eu2 O13 H13B 133(4) . .
H13A O13 H13B 104.3(17) . .
H14A O14 H14B 105.6(17) . .
Eu2 O14 H14A 126(4) . .
Eu2 O14 H14B 128(4) . .
Eu1 O15 H15A 113(2) . .
Eu1 O15 H15B 138(3) . .
H15A O15 H15B 106.0(16) . .
H16A O16 H16B 105.5(17) . .
Eu1 O16 H16A 116(4) . .
Eu1 O16 H16B 125(4) . .
C5 N1 C1 116.4(4) . .
C14 N2 C18 116.8(4) . .
N1 C1 C2 123.2(5) . .
N1 C1 H1 115(3) . .
C2 C1 H1 122(3) . .
C1 C2 C3 120.4(4) . .
C1 C2 H2 118(3) . .
C3 C2 H2 121(3) . .
C2 C3 C4 115.9(4) . .
C2 C3 C6 121.9(4) . .
C4 C3 C6 122.2(4) . .
C3 C4 H4 123(3) . .
C5 C4 C3 119.6(4) . .
C5 C4 H4 117(3) . .
N1 C5 C4 124.4(5) . .
N1 C5 H5 110(3) . .
C4 C5 H5 126(3) . .
C7 C6 C3 118.9(3) . .
C11 C6 C3 122.2(3) . .
C11 C6 C7 118.8(3) . .
C6 C7 H7 121(2) . .
C8 C7 C6 120.7(3) . .
C8 C7 H7 119(2) . .
C7 C8 C12 121.3(3) . .
C9 C8 C7 119.6(3) . .
C9 C8 C12 119.1(3) . .
C8 C9 C10 120.5(3) . .
C8 C9 H9 118(2) . .
C10 C9 H9 121(2) . .
C9 C10 C13 116.9(3) . .
C11 C10 C9 120.1(3) . .
C11 C10 C13 122.9(3) . .
C6 C11 H11 119(2) . .
C10 C11 C6 120.3(3) . .
C10 C11 H11 120(2) . .
O1 C12 C8 116.7(3) . .
O2 C12 O1 125.0(3) . .
O2 C12 C8 118.3(3) . .
O3 C13 O4 120.0(3) . .
O3 C13 C10 121.2(3) . .
O4 C13 C10 118.7(3) . .
N2 C14 C15 123.8(4) . .
N2 C14 H14 114(3) . .
C15 C14 H14 122(3) . .
C14 C15 C16 119.5(4) . .
C14 C15 H15 119(2) . .
C16 C15 H15 121(2) . .
C15 C16 C19 121.0(3) . .
C17 C16 C15 116.1(3) . .
C17 C16 C19 122.9(3) . .
C16 C17 H17 119(3) . .
C18 C17 C16 120.5(4) . .
C18 C17 H17 120(3) . .
N2 C18 C17 123.3(4) . .
N2 C18 H18 119(3) . .
C17 C18 H18 118(3) . .
C20 C19 C16 120.5(3) . .
C20 C19 C24 118.3(3) . .
C24 C19 C16 121.2(3) . .
C19 C20 H20 121(2) . .
C21 C20 C19 121.6(3) . .
C21 C20 H20 117(2) . .
C20 C21 C22 119.7(3) . .
C20 C21 C26 119.5(3) . .
C22 C21 C26 120.8(3) . .
C21 C22 H22 122(2) . .
C23 C22 C21 119.7(3) . .
C23 C22 H22 119(2) . .
C22 C23 C25 120.7(3) . .
C24 C23 C22 119.9(3) . .
C24 C23 C25 119.4(3) . .
C19 C24 H24 122(3) . .
C23 C24 C19 120.8(3) . .
C23 C24 H24 117(3) . .
O8 C25 C23 118.2(3) . .
O7 C25 O8 123.5(3) . .
O7 C25 C23 118.3(3) . .
O5 C26 O6 124.3(3) . .
O5 C26 C21 117.0(3) . .
O6 C26 C21 118.7(3) . .
C28 C27 H27 120(3) . .
C28 C27 C32 120.2(4) . .
C32 C27 H27 120(3) . .
C27 C28 H28 121(3) . .
C27 C28 C29 120.2(4) . .
C29 C28 H28 118(3) . .
C28 C29 C30 119.4(3) . .
C28 C29 C34 121.0(3) . .
C30 C29 C34 119.6(3) . .
C29 C30 H30 119(2) . .
C29 C30 C31 120.7(3) . .
C31 C30 H30 120(2) . .
C30 C31 C33 119.4(3) . .
C32 C31 C30 119.3(3) . .
C32 C31 C33 121.2(3) . .
C27 C32 H32 122(3) . .
C27 C32 C31 120.1(4) . .
C31 C32 H32 118(3) . .
O9 C33 O10 121.0(3) . .
O9 C33 C31 119.7(3) . .
O10 C33 C31 119.2(3) . .
O11 C34 Eu2 58.94(18) . 4_566
O11 C34 C29 119.1(3) . .
O12 C34 Eu2 62.38(19) . 4_566
O12 C34 O11 121.3(3) . .
O12 C34 C29 119.7(3) . .
C29 C34 Eu2 176.9(2) . 4_566

loop_
_geom_bond_atom_site_label_1
_geom_bond_atom_site_label_2
_geom_bond_distance
_geom_bond_site_symmetry_2
Eu2 O1 2.311(3) .
Eu2 O2 2.412(2) 3_655
Eu2 O5 2.295(3) 1_554
Eu2 O6 2.403(2) 3_556
Eu2 O11 2.459(3) 4_565
Eu2 O12 2.535(3) 4_565
Eu2 O13 2.557(4) .
Eu2 O14 2.490(3) .
Eu2 C34 2.860(4) 4_565
Eu2 H13A 2.55(6) .
O17 H17A 0.8499 .
O17 H17B 0.851(10) .
O8 Eu1 2.299(2) 3_556
O8 C25 1.263(4) .
Eu1 O3 2.564(3) .
Eu1 O4 2.445(3) .
Eu1 O7 2.310(2) .
Eu1 O9 2.511(3) .
Eu1 O10 2.450(3) .
Eu1 O15 2.423(3) .
Eu1 O16 2.469(3) .
O1 C12 1.262(4) .
O2 C12 1.251(4) .
O3 C13 1.264(4) .
O4 C13 1.269(4) .
O5 C26 1.255(4) .
O6 C26 1.257(4) .
O7 C25 1.255(4) .
O9 C33 1.264(4) .
O10 C33 1.268(4) .
O11 C34 1.268(4) .
O12 C34 1.255(4) .
O13 H13A 0.849(10) .
O13 H13B 0.853(10) .
O14 H14A 0.848(10) .
O14 H14B 0.848(10) .
O15 H15A 0.848(10) .
O15 H15B 0.845(10) .
O16 H16A 0.849(10) .
O16 H16B 0.849(10) .
N1 C1 1.346(7) .
N1 C5 1.329(7) .
N2 C14 1.333(5) .
N2 C18 1.343(6) .
C1 C2 1.392(6) .
C1 H1 0.98(5) .
C2 C3 1.394(6) .
C2 H2 1.00(6) .
C3 C4 1.403(6) .
C3 C6 1.492(5) .
C4 C5 1.388(6) .
C4 H4 1.07(5) .
C5 H5 1.04(5) .
C6 C7 1.404(5) .
C6 C11 1.402(5) .
C7 C8 1.391(5) .
C7 H7 0.94(4) .
C8 C9 1.387(5) .
C8 C12 1.514(4) .
C9 C10 1.391(5) .
C9 H9 0.92(4) .
C10 C11 1.389(5) .
C10 C13 1.502(5) .
C11 H11 0.92(4) .
C14 C15 1.388(5) .
C14 H14 0.96(4) .
C15 C16 1.400(5) .
C15 H15 0.94(4) .
C16 C17 1.397(5) .
C16 C19 1.481(5) .
C17 C18 1.375(6) .
C17 H17 0.96(5) .
C18 H18 0.99(5) .
C19 C20 1.396(5) .
C19 C24 1.400(5) .
C20 C21 1.385(5) .
C20 H20 0.95(4) .
C21 C22 1.398(5) .
C21 C26 1.507(4) .
C22 C23 1.396(4) .
C22 H22 0.97(4) .
C23 C24 1.395(5) .
C23 C25 1.499(4) .
C24 H24 0.94(4) .
C27 H27 0.99(5) .
C27 C28 1.390(6) .
C27 C32 1.393(6) .
C28 H28 0.92(4) .
C28 C29 1.391(5) .
C29 C30 1.394(5) .
C29 C34 1.502(5) .
C30 H30 0.93(4) .
C30 C31 1.396(5) .
C31 C32 1.393(5) .
C31 C33 1.505(5) .
C32 H32 1.04(5) .
